data_7700796
loop_
_publ_author_name
'Chen, You-Xuan'
'Yang, Hsueh-Hui'
'Lin, Yu-Liang'
'Hou, Ji-Kuan'
'Chu, Yong-Jui'
'Liu, Fu-Chen'
'Lee, Gene-Hsiang'

_publ_section_title
;
 [3 + 2] cycloaddition of azido-bridged molybdenum(ii) complex with
 nitriles and alkynes.
;
_journal_issue 34
_journal_name_full 'Dalton transactions (Cambridge, England : 2003)'
_journal_page_first 12996
_journal_page_last 13005
_journal_paper_doi 10.1039/c9dt02659b
_journal_volume 48
_journal_year 2019
_chemical_formula_sum 'C24 H36 Mo2 N10 O8.5'
_chemical_formula_weight 792.51
_space_group_crystal_system monoclinic
_space_group_IT_number 14
_space_group_name_Hall '-P 2ybc'
_space_group_name_H-M_alt 'P 1 21/c 1'
_symmetry_space_group_name_Hall '-P 2ybc'
_symmetry_space_group_name_H-M 'P 1 21/c 1'
_atom_sites_solution_hydrogens geom
_audit_creation_method SHELXL-2014/7
_audit_update_record
;
2019-06-24 deposited with the CCDC.    2019-08-09 downloaded from the CCDC.
;
_cell_angle_alpha 90
_cell_angle_beta 90.5145(10)
_cell_angle_gamma 90
_cell_formula_units_Z 8
_cell_length_a 13.4046(3)
_cell_length_b 29.2236(6)
_cell_length_c 17.1632(3)
_cell_measurement_reflns_used 42118
_cell_measurement_temperature 150(2)
_cell_measurement_theta_max 27.50
_cell_measurement_theta_min 1.38
_cell_volume 6723.1(2)
_computing_cell_refinement DENZO-SMN
_computing_data_collection 'NONIUS COLLECT'
_computing_data_reduction DENZO-SMN
_computing_molecular_graphics 'Bruker SHELXTL'
_computing_publication_material 'Bruker SHELXTL'
_computing_structure_refinement 'SHELXL-2014/7 (Sheldrick, 2014)'
_computing_structure_solution 'Bruker SHELXTL'
_diffrn_ambient_temperature 150(2)
_diffrn_measured_fraction_theta_full 0.999
_diffrn_measured_fraction_theta_max 0.994
_diffrn_measurement_device_type 'NONIUS KappaCCD'
_diffrn_measurement_method '\w scans'
_diffrn_radiation_type MoK\a
_diffrn_radiation_wavelength 0.71073
_diffrn_reflns_av_R_equivalents 0.0450
_diffrn_reflns_av_unetI/netI 0.0613
_diffrn_reflns_Laue_measured_fraction_full 0.999
_diffrn_reflns_Laue_measured_fraction_max 0.994
_diffrn_reflns_limit_h_max 17
_diffrn_reflns_limit_h_min -17
_diffrn_reflns_limit_k_max 37
_diffrn_reflns_limit_k_min -37
_diffrn_reflns_limit_l_max 22
_diffrn_reflns_limit_l_min -22
_diffrn_reflns_number 42082
_diffrn_reflns_point_group_measured_fraction_full 0.999
_diffrn_reflns_point_group_measured_fraction_max 0.994
_diffrn_reflns_theta_full 25.242
_diffrn_reflns_theta_max 27.500
_diffrn_reflns_theta_min 1.671
_exptl_absorpt_coefficient_mu 0.806
_exptl_absorpt_correction_T_max 0.926
_exptl_absorpt_correction_T_min 0.829
_exptl_absorpt_correction_type multi-scan
_exptl_absorpt_process_details 'SORTAV (Blessing, 1995)'
_exptl_crystal_colour orange-yellow
_exptl_crystal_density_diffrn 1.566
_exptl_crystal_description block
_exptl_crystal_F_000 3216
_exptl_crystal_size_max 0.180
_exptl_crystal_size_mid 0.150
_exptl_crystal_size_min 0.100
_refine_diff_density_max 1.338
_refine_diff_density_min -0.645
_refine_diff_density_rms 0.091
_refine_ls_extinction_method none
_refine_ls_goodness_of_fit_ref 1.012
_refine_ls_hydrogen_treatment constr
_refine_ls_matrix_type full
_refine_ls_number_parameters 814
_refine_ls_number_reflns 15369
_refine_ls_number_restraints 18
_refine_ls_restrained_S_all 1.038
_refine_ls_R_factor_all 0.0783
_refine_ls_R_factor_gt 0.0426
_refine_ls_shift/su_max 0.001
_refine_ls_shift/su_mean 0.000
_refine_ls_structure_factor_coef Fsqd
_refine_ls_weighting_details 'w=1/[\s^2^(Fo^2^)+(0.0570P)^2^] where P=(Fo^2^+2Fc^2^)/3'
_refine_ls_weighting_scheme calc
_refine_ls_wR_factor_gt 0.1010
_refine_ls_wR_factor_ref 0.1109
_reflns_Friedel_coverage 0.000
_reflns_number_gt 10195
_reflns_number_total 15369
_reflns_threshold_expression 'I > 2\s(I)'
_cod_data_source_file c9dt02659b2.cif
_cod_data_source_block ic14480
_cod_depositor_comments 'Adding full bibliography for 7700790--7700796.cif.'
_cod_original_formula_sum 'C24 H36 Mo2 N10 O8.50'
_cod_database_code 7700796
_shelx_shelxl_version_number 2014/7
_shelx_space_group_comment
; 
The symmetry employed for this shelxl refinement is uniquely defined 
by the following loop, which should always be used as a source of 
symmetry information in preference to the above space-group names. 
They are only intended as comments. 
;
_shelx_estimated_absorpt_t_min 0.869
_shelx_estimated_absorpt_t_max 0.924

loop_
_space_group_symop_operation_xyz
'x, y, z'
'-x, y+1/2, -z+1/2'
'-x, -y, -z'
'x, -y-1/2, z-1/2'

loop_
_atom_site_label
_atom_site_type_symbol
_atom_site_fract_x
_atom_site_fract_y
_atom_site_fract_z
_atom_site_U_iso_or_equiv
_atom_site_adp_type
_atom_site_occupancy
_atom_site_site_symmetry_order
_atom_site_calc_flag
_atom_site_refinement_flags_posn
_atom_site_refinement_flags_adp
Mo1 Mo 0.58160(2) 0.11505(2) 0.13437(2) 0.03149(9) Uani 1 1 d . .
Mo2 Mo 0.79206(2) 0.06276(2) 0.05056(2) 0.03272(9) Uani 1 1 d . .
N1 N 0.6239(2) 0.06823(10) 0.03471(17) 0.0353(7) Uani 1 1 d . .
N2 N 0.5703(2) 0.05414(10) -0.01529(18) 0.0355(7) Uani 1 1 d . .
N3 N 0.5172(3) 0.04054(12) -0.0629(2) 0.0510(9) Uani 1 1 d . .
N4 N 0.7310(2) 0.08458(10) 0.16634(16) 0.0340(7) Uani 1 1 d . .
N5 N 0.7801(2) 0.09545(10) 0.22260(19) 0.0366(7) Uani 1 1 d . .
N6 N 0.8260(3) 0.10483(12) 0.2767(2) 0.0561(10) Uani 1 1 d . .
N7 N 0.6872(2) 0.15769(9) 0.06581(16) 0.0314(7) Uani 1 1 d . .
N8 N 0.7659(2) 0.13641(10) 0.03303(16) 0.0316(7) Uani 1 1 d . .
N9 N 0.8152(2) 0.16480(10) -0.01296(15) 0.0313(7) Uani 1 1 d . .
C1 C 0.4669(3) 0.14812(14) 0.0925(2) 0.0430(9) Uani 1 1 d . .
C2 C 0.5710(3) 0.16169(14) 0.2165(2) 0.0433(9) Uani 1 1 d . .
C3 C 0.8427(3) 0.05840(13) -0.0548(3) 0.0463(10) Uani 1 1 d . .
C4 C 0.9331(3) 0.07347(13) 0.0687(2) 0.0430(9) Uani 1 1 d . .
C5 C 0.5343(3) 0.08352(13) 0.2521(2) 0.0442(10) Uani 1 1 d . .
H5A H 0.5884 0.0742 0.2884 0.053 Uiso 1 1 calc R U
H5B H 0.4761 0.0975 0.2781 0.053 Uiso 1 1 calc R U
C6 C 0.5142(3) 0.05407(13) 0.1883(2) 0.0434(10) Uani 1 1 d . .
H6 H 0.5450 0.0230 0.1841 0.052 Uiso 1 1 calc R U
C7 C 0.4402(3) 0.06934(13) 0.1361(2) 0.0459(10) Uani 1 1 d . .
H7A H 0.3793 0.0828 0.1589 0.055 Uiso 1 1 calc R U
H7B H 0.4273 0.0502 0.0895 0.055 Uiso 1 1 calc R U
C8 C 0.7709(3) -0.01096(13) 0.0041(3) 0.0555(12) Uani 1 1 d . .
H8A H 0.7072 -0.0178 -0.0231 0.067 Uiso 1 1 calc R U
H8B H 0.8297 -0.0257 -0.0198 0.067 Uiso 1 1 calc R U
C9 C 0.7688(3) -0.00941(13) 0.0843(3) 0.0530(11) Uani 1 1 d . .
H9 H 0.7086 -0.0192 0.1140 0.064 Uiso 1 1 calc R U
C10 C 0.8591(3) 0.00315(15) 0.1228(3) 0.0597(13) Uani 1 1 d . .
H10A H 0.9214 -0.0108 0.1032 0.072 Uiso 1 1 calc R U
H10B H 0.8569 0.0061 0.1802 0.072 Uiso 1 1 calc R U
C11 C 0.6869(3) 0.20105(11) 0.03956(19) 0.0299(8) Uani 1 1 d . .
C12 C 0.7665(3) 0.20536(11) -0.00983(19) 0.0307(8) Uani 1 1 d . .
C13 C 0.6140(3) 0.23621(12) 0.0660(2) 0.0372(9) Uani 1 1 d . .
C14 C 0.4697(3) 0.27864(15) 0.0322(2) 0.0549(11) Uani 1 1 d . .
H14A H 0.5026 0.3088 0.0372 0.066 Uiso 1 1 calc R U
H14B H 0.4375 0.2712 0.0824 0.066 Uiso 1 1 calc R U
C15 C 0.3937(3) 0.27977(18) -0.0318(3) 0.0741(15) Uani 1 1 d . .
H15A H 0.4265 0.2869 -0.0812 0.111 Uiso 1 1 calc R U
H15B H 0.3438 0.3033 -0.0205 0.111 Uiso 1 1 calc R U
H15C H 0.3610 0.2499 -0.0357 0.111 Uiso 1 1 calc R U
C16 C 0.7982(3) 0.24462(12) -0.0588(2) 0.0368(9) Uani 1 1 d . .
C17 C 0.7598(3) 0.32128(12) -0.0910(2) 0.0449(10) Uani 1 1 d . .
H17A H 0.7468 0.3150 -0.1469 0.054 Uiso 1 1 calc R U
H17B H 0.8301 0.3312 -0.0847 0.054 Uiso 1 1 calc R U
C18 C 0.6897(3) 0.35790(14) -0.0616(2) 0.0539(11) Uani 1 1 d . .
H18A H 0.6205 0.3485 -0.0714 0.081 Uiso 1 1 calc R U
H18B H 0.7028 0.3867 -0.0888 0.081 Uiso 1 1 calc R U
H18C H 0.7003 0.3622 -0.0055 0.081 Uiso 1 1 calc R U
O1 O 0.3978(2) 0.16819(10) 0.06992(17) 0.0601(8) Uani 1 1 d . .
O2 O 0.5644(2) 0.18795(10) 0.26595(17) 0.0594(8) Uani 1 1 d . .
O3 O 0.8789(2) 0.05636(11) -0.11613(18) 0.0681(9) Uani 1 1 d . .
O4 O 1.0182(2) 0.07994(11) 0.07663(18) 0.0616(8) Uani 1 1 d . .
O5 O 0.6202(2) 0.25516(9) 0.12820(15) 0.0545(8) Uani 1 1 d . .
O6 O 0.54354(17) 0.24336(8) 0.01265(14) 0.0386(6) Uani 1 1 d . .
O7 O 0.8640(2) 0.24308(9) -0.10583(17) 0.0536(7) Uani 1 1 d . .
O8 O 0.74102(18) 0.28048(8) -0.04454(14) 0.0382(6) Uani 1 1 d . .
Mo3 Mo 0.08169(2) 0.38150(2) 0.00902(2) 0.02940(8) Uani 1 1 d . .
Mo4 Mo 0.29188(2) 0.43168(2) 0.09980(2) 0.03049(9) Uani 1 1 d . .
N10 N 0.1237(2) 0.42888(10) 0.10927(17) 0.0344(7) Uani 1 1 d . .
N11 N 0.0732(2) 0.44513(11) 0.15819(19) 0.0425(8) Uani 1 1 d . .
N12 N 0.0251(3) 0.46142(16) 0.2051(2) 0.0720(12) Uani 1 1 d . .
N13 N 0.2337(2) 0.40975(10) -0.01818(16) 0.0313(7) Uani 1 1 d . .
N14 N 0.2846(2) 0.40032(10) -0.07266(19) 0.0373(7) Uani 1 1 d . .
N15 N 0.3341(3) 0.39222(13) -0.1249(2) 0.0632(11) Uani 1 1 d . .
N16 N 0.17950(19) 0.33815(9) 0.08372(16) 0.0289(6) Uani 1 1 d . .
N17 N 0.2606(2) 0.35896(9) 0.11762(15) 0.0299(6) Uani 1 1 d . .
N18 N 0.3080(2) 0.33033(10) 0.16520(16) 0.0314(7) Uani 1 1 d . .
C19 C -0.0347(3) 0.34923(12) 0.0493(2) 0.0374(9) Uani 1 1 d . .
C20 C 0.0723(3) 0.33464(13) -0.0720(2) 0.0391(9) Uani 1 1 d . .
C21 C 0.3366(3) 0.43588(12) 0.2073(2) 0.0414(9) Uani 1 1 d . .
C22 C 0.4342(3) 0.41797(13) 0.0847(2) 0.0387(9) Uani 1 1 d . .
C23 C 0.0412(3) 0.41443(13) -0.1096(2) 0.0441(10) Uani 1 1 d . .
H23A H 0.0974 0.4236 -0.1432 0.053 Uiso 1 1 calc R U
H23B H -0.0161 0.4011 -0.1385 0.053 Uiso 1 1 calc R U
C24 C 0.0195(3) 0.44278(12) -0.0476(2) 0.0402(9) Uani 1 1 d . .
H24 H 0.0511 0.4736 -0.0415 0.048 Uiso 1 1 calc R U
C25 C -0.0575(3) 0.42780(12) 0.0017(2) 0.0438(10) Uani 1 1 d . .
H25A H -0.1176 0.4147 -0.0237 0.053 Uiso 1 1 calc R U
H25B H -0.0719 0.4470 0.0478 0.053 Uiso 1 1 calc R U
C26 C 0.3673(3) 0.49053(13) 0.0323(3) 0.0517(11) Uani 1 1 d . .
H26A H 0.4279 0.5042 0.0562 0.062 Uiso 1 1 calc R U
H26B H 0.3706 0.4874 -0.0250 0.062 Uiso 1 1 calc R U
C27 C 0.2759(3) 0.50351(12) 0.0633(3) 0.0480(11) Uani 1 1 d . .
H27 H 0.2193 0.5137 0.0292 0.058 Uiso 1 1 calc R U
C28 C 0.2704(3) 0.50575(13) 0.1444(3) 0.0576(12) Uani 1 1 d . .
H28A H 0.2047 0.5134 0.1668 0.069 Uiso 1 1 calc R U
H28B H 0.3276 0.5199 0.1722 0.069 Uiso 1 1 calc R U
C29 C 0.1765(2) 0.29531(11) 0.11167(18) 0.0287(8) Uani 1 1 d . .
C30 C 0.2566(2) 0.29041(12) 0.16348(19) 0.0315(8) Uani 1 1 d . .
C31 C 0.0994(3) 0.26104(12) 0.0884(2) 0.0378(9) Uani 1 1 d . .
C32 C -0.0440(3) 0.22158(16) 0.1315(3) 0.0628(13) Uani 1 1 d . .
H32A H -0.0146 0.1908 0.1240 0.075 Uiso 1 1 calc R U
H32B H -0.0823 0.2298 0.0839 0.075 Uiso 1 1 calc R U
C33 C -0.1108(4) 0.22165(19) 0.2009(3) 0.0848(17) Uani 1 1 d . .
H33A H -0.0717 0.2140 0.2477 0.127 Uiso 1 1 calc R U
H33B H -0.1637 0.1989 0.1935 0.127 Uiso 1 1 calc R U
H33C H -0.1406 0.2520 0.2070 0.127 Uiso 1 1 calc R U
C34 C 0.2879(3) 0.25101(13) 0.2112(2) 0.0382(9) Uani 1 1 d . .
C35 C 0.2564(3) 0.17288(13) 0.2362(2) 0.0488(10) Uani 1 1 d . .
H35A H 0.2453 0.1781 0.2925 0.059 Uiso 1 1 calc R U
H35B H 0.3265 0.1633 0.2289 0.059 Uiso 1 1 calc R U
C36 C 0.1865(3) 0.13682(14) 0.2059(3) 0.0618(12) Uani 1 1 d . .
H36A H 0.1176 0.1455 0.2177 0.093 Uiso 1 1 calc R U
H36B H 0.2021 0.1075 0.2308 0.093 Uiso 1 1 calc R U
H36C H 0.1941 0.1340 0.1494 0.093 Uiso 1 1 calc R U
O9 O -0.10381(19) 0.32988(10) 0.07169(17) 0.0557(8) Uani 1 1 d . .
O10 O 0.0666(2) 0.30778(9) -0.12132(16) 0.0516(7) Uani 1 1 d . .
O11 O 0.3671(2) 0.43754(10) 0.27105(16) 0.0558(8) Uani 1 1 d . .
O12 O 0.51711(19) 0.40975(10) 0.07732(16) 0.0545(8) Uani 1 1 d . .
O13 O 0.0973(2) 0.24214(9) 0.02664(15) 0.0572(8) Uani 1 1 d . .
O14 O 0.03518(18) 0.25549(8) 0.14622(14) 0.0397(6) Uani 1 1 d . .
O15 O 0.3503(2) 0.25249(10) 0.26130(17) 0.0600(8) Uani 1 1 d . .
O16 O 0.23523(18) 0.21440(8) 0.19194(14) 0.0410(6) Uani 1 1 d . .
N19 N 0.0772(3) 0.34343(12) 0.3483(2) 0.0699(12) Uani 1 1 d . .
C37 C 0.1524(4) 0.37050(17) 0.3087(3) 0.095(2) Uani 1 1 d . .
H37A H 0.2180 0.3644 0.3322 0.143 Uiso 1 1 calc R U
H37B H 0.1366 0.4031 0.3140 0.143 Uiso 1 1 calc R U
H37C H 0.1534 0.3622 0.2534 0.143 Uiso 1 1 calc R U
C38 C -0.0256(4) 0.3507(2) 0.3004(3) 0.0973(19) Uani 1 1 d . .
H38A H -0.0183 0.3387 0.2475 0.146 Uiso 1 1 calc R U
H38B H -0.0413 0.3835 0.2980 0.146 Uiso 1 1 calc R U
H38C H -0.0797 0.3345 0.3268 0.146 Uiso 1 1 calc R U
C39 C 0.0624(4) 0.35970(17) 0.4279(3) 0.0711(14) Uani 1 1 d . .
H39A H 0.0078 0.3426 0.4519 0.107 Uiso 1 1 calc R U
H39B H 0.0457 0.3923 0.4270 0.107 Uiso 1 1 calc R U
H39C H 0.1238 0.3551 0.4584 0.107 Uiso 1 1 calc R U
C40 C 0.0957(4) 0.29426(14) 0.3454(3) 0.0706(14) Uani 1 1 d . .
H40A H 0.1605 0.2875 0.3698 0.106 Uiso 1 1 calc R U
H40B H 0.0961 0.2841 0.2910 0.106 Uiso 1 1 calc R U
H40C H 0.0430 0.2781 0.3736 0.106 Uiso 1 1 calc R U
N20 N 0.5671(3) 0.33375(12) 0.3105(2) 0.0731(13) Uani 1 1 d . .
C41 C 0.4616(5) 0.3426(2) 0.3581(4) 0.108(2) Uani 1 1 d . .
H41A H 0.4699 0.3329 0.4125 0.162 Uiso 1 1 calc R U
H41B H 0.4078 0.3249 0.3336 0.162 Uiso 1 1 calc R U
H41C H 0.4448 0.3752 0.3564 0.162 Uiso 1 1 calc R U
C42 C 0.6293(5) 0.36236(18) 0.3569(3) 0.0952(19) Uani 1 1 d . U
H42A H 0.6280 0.3519 0.4111 0.143 Uiso 1 1 calc R U
H42B H 0.6050 0.3939 0.3540 0.143 Uiso 1 1 calc R U
H42C H 0.6978 0.3610 0.3376 0.143 Uiso 1 1 calc R U
C43 C 0.5781(4) 0.28497(14) 0.3166(3) 0.0623(13) Uani 1 1 d . .
H43A H 0.6373 0.2753 0.2880 0.093 Uiso 1 1 calc R U
H43B H 0.5189 0.2700 0.2945 0.093 Uiso 1 1 calc R U
H43C H 0.5855 0.2764 0.3716 0.093 Uiso 1 1 calc R U
C44 C 0.5449(3) 0.34922(15) 0.2320(2) 0.0542(11) Uani 1 1 d . .
H44A H 0.5397 0.3827 0.2315 0.081 Uiso 1 1 calc R U
H44B H 0.4816 0.3359 0.2144 0.081 Uiso 1 1 calc R U
H44C H 0.5984 0.3396 0.1971 0.081 Uiso 1 1 calc R U
O17 O 0.6968(3) 0.06872(14) 0.7282(3) 0.1158(15) Uani 1 1 d . U
C45 C 0.6542(6) 0.0251(2) 0.7475(5) 0.135(3) Uani 1 1 d . U
H45A H 0.6329 0.0249 0.8025 0.162 Uiso 1 1 calc R U
H45B H 0.5953 0.0190 0.7140 0.162 Uiso 1 1 calc R U
C46 C 0.7273(6) -0.0080(2) 0.7354(4) 0.125(3) Uani 1 1 d . .
H46A H 0.6972 -0.0381 0.7231 0.150 Uiso 1 1 calc R U
H46B H 0.7716 -0.0111 0.7816 0.150 Uiso 1 1 calc R U
C47 C 0.7829(4) 0.01076(19) 0.6669(3) 0.0873(18) Uani 1 1 d . .
H47A H 0.8552 0.0044 0.6721 0.105 Uiso 1 1 calc R U
H47B H 0.7580 -0.0030 0.6178 0.105 Uiso 1 1 calc R U
C48 C 0.7638(4) 0.06060(18) 0.6679(3) 0.0879(19) Uani 1 1 d . .
H48A H 0.8267 0.0776 0.6771 0.105 Uiso 1 1 calc R U
H48B H 0.7348 0.0706 0.6174 0.105 Uiso 1 1 calc R U

loop_
_atom_site_aniso_label
_atom_site_aniso_U_11
_atom_site_aniso_U_22
_atom_site_aniso_U_33
_atom_site_aniso_U_23
_atom_site_aniso_U_13
_atom_site_aniso_U_12
Mo1 0.03072(17) 0.03030(18) 0.03353(18) 0.00207(13) 0.00479(13) 0.00313(13)
Mo2 0.03161(18) 0.02893(18) 0.03772(18) 0.00048(14) 0.00576(13) 0.00231(13)
N1 0.0331(17) 0.0350(18) 0.0378(17) -0.0042(14) 0.0035(14) -0.0015(13)
N2 0.0334(18) 0.0327(17) 0.0406(19) 0.0017(15) 0.0041(15) -0.0015(14)
N3 0.053(2) 0.050(2) 0.050(2) 0.0029(18) -0.0050(18) -0.0047(17)
N4 0.0328(17) 0.0367(17) 0.0325(17) 0.0035(14) 0.0015(13) 0.0068(13)
N5 0.0337(18) 0.0343(18) 0.0420(19) 0.0021(15) 0.0026(15) 0.0020(14)
N6 0.056(2) 0.056(2) 0.057(2) -0.0110(19) -0.0143(19) 0.0017(18)
N7 0.0330(16) 0.0322(17) 0.0290(16) -0.0005(13) 0.0012(12) 0.0009(13)
N8 0.0320(16) 0.0303(16) 0.0325(16) -0.0009(13) 0.0028(13) 0.0027(13)
N9 0.0336(16) 0.0311(16) 0.0292(16) 0.0004(13) 0.0003(13) -0.0032(13)
C1 0.043(2) 0.041(2) 0.045(2) 0.0080(19) 0.0081(19) -0.0013(18)
C2 0.050(2) 0.039(2) 0.041(2) 0.0062(19) 0.0057(19) 0.0082(18)
C3 0.049(3) 0.037(2) 0.053(3) -0.008(2) 0.007(2) -0.0030(18)
C4 0.046(3) 0.038(2) 0.044(2) 0.0059(18) 0.0052(19) 0.0032(18)
C5 0.044(2) 0.045(2) 0.044(2) 0.014(2) 0.0157(18) 0.0068(19)
C6 0.043(2) 0.035(2) 0.053(3) 0.0105(19) 0.0163(19) -0.0012(18)
C7 0.033(2) 0.047(2) 0.057(3) 0.004(2) 0.0114(19) -0.0078(18)
C8 0.051(3) 0.033(2) 0.082(3) -0.011(2) 0.007(2) 0.0016(19)
C9 0.047(3) 0.028(2) 0.084(3) 0.010(2) 0.022(2) 0.0018(18)
C10 0.067(3) 0.049(3) 0.064(3) 0.020(2) 0.018(2) 0.027(2)
C11 0.036(2) 0.0277(19) 0.0262(18) 0.0011(15) -0.0013(15) -0.0012(15)
C12 0.034(2) 0.0278(19) 0.0304(19) 0.0011(15) -0.0041(15) -0.0042(15)
C13 0.049(2) 0.030(2) 0.033(2) 0.0047(17) 0.0055(17) -0.0021(17)
C14 0.056(3) 0.052(3) 0.056(3) 0.004(2) 0.017(2) 0.023(2)
C15 0.062(3) 0.088(4) 0.073(3) -0.001(3) -0.001(3) 0.040(3)
C16 0.041(2) 0.031(2) 0.038(2) 0.0017(17) -0.0069(18) -0.0049(17)
C17 0.061(3) 0.032(2) 0.042(2) 0.0127(18) -0.0002(19) -0.0090(19)
C18 0.061(3) 0.037(2) 0.063(3) 0.006(2) 0.004(2) 0.004(2)
O1 0.0398(17) 0.066(2) 0.074(2) 0.0293(17) 0.0044(15) 0.0143(15)
O2 0.085(2) 0.0444(18) 0.0491(18) -0.0138(15) 0.0146(16) 0.0095(15)
O3 0.078(2) 0.072(2) 0.055(2) -0.0166(17) 0.0341(18) -0.0115(18)
O4 0.0329(17) 0.076(2) 0.076(2) 0.0016(17) 0.0005(15) -0.0029(15)
O5 0.084(2) 0.0422(17) 0.0378(16) -0.0078(13) -0.0021(14) 0.0152(15)
O6 0.0391(15) 0.0381(15) 0.0386(15) -0.0023(12) 0.0068(11) 0.0106(11)
O7 0.0534(18) 0.0470(18) 0.0609(19) 0.0124(15) 0.0221(15) 0.0058(14)
O8 0.0442(15) 0.0298(14) 0.0408(15) 0.0046(12) 0.0062(11) -0.0009(12)
Mo3 0.02814(16) 0.02603(17) 0.03399(18) 0.00167(13) -0.00158(13) -0.00061(12)
Mo4 0.02860(17) 0.02696(17) 0.03592(18) -0.00271(13) 0.00054(13) -0.00148(12)
N10 0.0306(17) 0.0325(17) 0.0402(18) -0.0069(14) 0.0035(14) 0.0016(13)
N11 0.041(2) 0.042(2) 0.045(2) -0.0049(16) 0.0028(16) 0.0029(15)
N12 0.053(2) 0.097(3) 0.066(3) -0.034(2) 0.014(2) 0.001(2)
N13 0.0313(16) 0.0323(17) 0.0305(16) 0.0007(13) 0.0030(13) 0.0016(13)
N14 0.0372(18) 0.0346(18) 0.0400(19) -0.0001(15) 0.0035(15) -0.0016(14)
N15 0.057(2) 0.077(3) 0.056(2) -0.021(2) 0.021(2) -0.011(2)
N16 0.0280(15) 0.0261(16) 0.0324(16) -0.0030(13) 0.0016(12) 0.0003(12)
N17 0.0300(16) 0.0306(16) 0.0289(15) -0.0007(13) -0.0008(12) 0.0000(12)
N18 0.0323(16) 0.0303(16) 0.0315(16) 0.0016(13) 0.0001(13) 0.0027(13)
C19 0.035(2) 0.033(2) 0.044(2) 0.0076(17) -0.0063(17) -0.0020(17)
C20 0.039(2) 0.034(2) 0.044(2) 0.0093(19) -0.0058(18) -0.0049(17)
C21 0.036(2) 0.034(2) 0.055(3) -0.0049(19) 0.0056(19) -0.0023(16)
C22 0.039(2) 0.039(2) 0.039(2) 0.0039(18) -0.0016(17) -0.0021(18)
C23 0.043(2) 0.046(2) 0.044(2) 0.014(2) -0.0091(18) -0.0036(18)
C24 0.038(2) 0.028(2) 0.055(3) 0.0124(18) -0.0063(18) 0.0022(16)
C25 0.036(2) 0.033(2) 0.062(3) 0.0063(19) -0.0031(19) 0.0101(17)
C26 0.045(3) 0.042(2) 0.068(3) 0.011(2) -0.003(2) -0.014(2)
C27 0.043(2) 0.022(2) 0.079(3) 0.006(2) -0.002(2) -0.0039(17)
C28 0.062(3) 0.029(2) 0.083(3) -0.018(2) 0.004(2) -0.005(2)
C29 0.0323(19) 0.0285(19) 0.0254(18) -0.0008(15) 0.0037(14) 0.0032(15)
C30 0.034(2) 0.029(2) 0.0310(19) 0.0018(15) 0.0058(15) 0.0031(15)
C31 0.046(2) 0.026(2) 0.041(2) 0.0065(17) -0.0053(18) -0.0030(16)
C32 0.065(3) 0.060(3) 0.062(3) 0.014(2) -0.022(2) -0.035(2)
C33 0.064(3) 0.100(4) 0.090(4) 0.006(3) 0.008(3) -0.047(3)
C34 0.040(2) 0.036(2) 0.039(2) 0.0052(17) 0.0027(18) 0.0059(17)
C35 0.059(3) 0.033(2) 0.055(3) 0.017(2) 0.009(2) 0.0066(19)
C36 0.065(3) 0.039(3) 0.081(3) 0.015(2) -0.002(3) -0.005(2)
O9 0.0330(15) 0.0582(19) 0.076(2) 0.0224(16) -0.0001(14) -0.0110(14)
O10 0.070(2) 0.0414(17) 0.0434(17) -0.0089(14) -0.0065(14) -0.0073(14)
O11 0.0600(19) 0.067(2) 0.0405(17) -0.0140(15) -0.0099(14) -0.0003(15)
O12 0.0278(15) 0.071(2) 0.0645(19) 0.0083(16) 0.0031(13) 0.0087(14)
O13 0.094(2) 0.0423(17) 0.0349(16) -0.0070(13) 0.0007(15) -0.0226(16)
O14 0.0357(14) 0.0409(15) 0.0422(15) 0.0051(12) -0.0062(12) -0.0128(12)
O15 0.064(2) 0.0537(19) 0.062(2) 0.0210(15) -0.0273(16) -0.0061(15)
O16 0.0492(16) 0.0293(14) 0.0443(15) 0.0079(12) -0.0028(12) 0.0027(12)
N19 0.103(3) 0.038(2) 0.069(3) -0.0001(19) 0.056(2) -0.002(2)
C37 0.123(5) 0.057(3) 0.106(5) 0.005(3) 0.054(4) -0.024(3)
C38 0.109(5) 0.096(5) 0.086(4) 0.018(4) -0.010(4) 0.006(4)
C39 0.086(4) 0.062(3) 0.065(3) -0.006(3) 0.019(3) 0.008(3)
C40 0.105(4) 0.039(3) 0.068(3) 0.005(2) 0.026(3) 0.001(3)
N20 0.117(4) 0.033(2) 0.068(3) 0.0077(19) -0.055(3) -0.012(2)
C41 0.102(5) 0.112(5) 0.111(5) -0.001(4) 0.004(4) 0.023(4)
C42 0.145(5) 0.060(3) 0.079(3) -0.002(3) -0.043(3) -0.021(3)
C43 0.087(3) 0.041(3) 0.059(3) 0.002(2) -0.017(2) -0.004(2)
C44 0.061(3) 0.053(3) 0.048(3) 0.009(2) -0.012(2) 0.003(2)
O17 0.139(3) 0.083(2) 0.127(3) 0.015(2) 0.068(2) 0.029(2)
C45 0.144(4) 0.113(4) 0.149(4) 0.020(3) 0.057(3) 0.002(3)
C46 0.170(7) 0.068(4) 0.139(6) 0.016(4) 0.059(5) 0.036(4)
C47 0.078(4) 0.084(4) 0.101(5) -0.035(4) 0.034(3) -0.024(3)
C48 0.082(4) 0.088(4) 0.095(4) 0.026(3) 0.054(3) 0.033(3)

loop_
_atom_type_symbol
_atom_type_description
_atom_type_scat_dispersion_real
_atom_type_scat_dispersion_imag
_atom_type_scat_source
C C 0.0033 0.0016 'International Tables Vol C Tables 4.2.6.8 and 6.1.1.4'
H H 0.0000 0.0000 'International Tables Vol C Tables 4.2.6.8 and 6.1.1.4'
N N 0.0061 0.0033 'International Tables Vol C Tables 4.2.6.8 and 6.1.1.4'
O O 0.0106 0.0060 'International Tables Vol C Tables 4.2.6.8 and 6.1.1.4'
Mo Mo -1.6832 0.6857 'International Tables Vol C Tables 4.2.6.8 and 6.1.1.4'

loop_
_geom_angle_atom_site_label_1
_geom_angle_atom_site_label_2
_geom_angle_atom_site_label_3
_geom_angle
C1 Mo1 C2 81.88(16)
C1 Mo1 C6 103.33(15)
C2 Mo1 C6 103.07(15)
C1 Mo1 N7 91.76(13)
C2 Mo1 N7 92.38(13)
C6 Mo1 N7 159.66(12)
C1 Mo1 N4 169.11(13)
C2 Mo1 N4 99.74(13)
C6 Mo1 N4 86.86(13)
N7 Mo1 N4 77.44(10)
C1 Mo1 N1 102.88(14)
C2 Mo1 N1 168.37(14)
C6 Mo1 N1 86.29(13)
N7 Mo1 N1 76.99(10)
N4 Mo1 N1 73.61(10)
C1 Mo1 C5 107.34(14)
C2 Mo1 C5 68.15(15)
C6 Mo1 C5 36.42(14)
N7 Mo1 C5 149.71(12)
N4 Mo1 C5 83.11(12)
N1 Mo1 C5 119.41(13)
C1 Mo1 C7 69.38(15)
C2 Mo1 C7 108.99(16)
C6 Mo1 C7 36.04(14)
N7 Mo1 C7 148.36(12)
N4 Mo1 C7 119.58(12)
N1 Mo1 C7 82.63(13)
C5 Mo1 C7 61.92(14)
C4 Mo2 C3 79.13(17)
C4 Mo2 N8 91.04(13)
C3 Mo2 N8 89.63(14)
C4 Mo2 C9 104.59(16)
C3 Mo2 C9 103.45(17)
N8 Mo2 C9 161.15(13)
C4 Mo2 N4 100.05(14)
C3 Mo2 N4 167.16(14)
N8 Mo2 N4 77.56(10)
C9 Mo2 N4 89.19(14)
C4 Mo2 N1 166.45(13)
C3 Mo2 N1 104.35(14)
N8 Mo2 N1 76.01(10)
C9 Mo2 N1 87.49(13)
N4 Mo2 N1 73.58(10)
C4 Mo2 C8 108.78(16)
C3 Mo2 C8 70.16(16)
N8 Mo2 C8 147.62(14)
C9 Mo2 C8 35.36(15)
N4 Mo2 C8 121.62(14)
N1 Mo2 C8 84.61(13)
C4 Mo2 C10 70.25(16)
C3 Mo2 C10 108.18(16)
N8 Mo2 C10 150.42(15)
C9 Mo2 C10 36.56(16)
N4 Mo2 C10 83.27(13)
N1 Mo2 C10 119.78(14)
C8 Mo2 C10 61.95(17)
N2 N1 Mo1 126.9(2)
N2 N1 Mo2 130.9(2)
Mo1 N1 Mo2 101.92(11)
N3 N2 N1 179.0(4)
N5 N4 Mo2 125.6(2)
N5 N4 Mo1 124.6(2)
Mo2 N4 Mo1 103.09(11)
N6 N5 N4 178.4(4)
C11 N7 N8 107.1(3)
C11 N7 Mo1 134.7(2)
N8 N7 Mo1 117.7(2)
N9 N8 N7 110.8(3)
N9 N8 Mo2 127.8(2)
N7 N8 Mo2 121.1(2)
N8 N9 C12 106.3(3)
O1 C1 Mo1 177.8(4)
O2 C2 Mo1 178.1(3)
O3 C3 Mo2 175.8(4)
O4 C4 Mo2 177.5(3)
C6 C5 Mo1 67.6(2)
C7 C6 C5 115.4(4)
C7 C6 Mo1 76.4(2)
C5 C6 Mo1 76.0(2)
C6 C7 Mo1 67.6(2)
C9 C8 Mo2 68.2(2)
C8 C9 C10 116.6(4)
C8 C9 Mo2 76.4(2)
C10 C9 Mo2 75.7(2)
C9 C10 Mo2 67.7(2)
N7 C11 C12 107.0(3)
N7 C11 C13 123.2(3)
C12 C11 C13 129.7(3)
N9 C12 C11 108.8(3)
N9 C12 C16 120.8(3)
C11 C12 C16 130.3(3)
O5 C13 O6 125.6(3)
O5 C13 C11 123.1(3)
O6 C13 C11 111.3(3)
O6 C14 C15 107.7(3)
O7 C16 O8 125.7(3)
O7 C16 C12 124.5(4)
O8 C16 C12 109.7(3)
O8 C17 C18 106.5(3)
C13 O6 C14 115.4(3)
C16 O8 C17 116.3(3)
C20 Mo3 C19 82.38(15)
C20 Mo3 C24 103.58(15)
C19 Mo3 C24 104.39(14)
C20 Mo3 N16 92.56(12)
C19 Mo3 N16 89.39(12)
C24 Mo3 N16 159.89(12)
C20 Mo3 N13 99.32(13)
C19 Mo3 N13 167.67(12)
C24 Mo3 N13 87.15(12)
N16 Mo3 N13 78.35(10)
C20 Mo3 N10 167.98(13)
C19 Mo3 N10 102.62(13)
C24 Mo3 N10 85.91(13)
N16 Mo3 N10 76.70(10)
N13 Mo3 N10 73.48(10)
C20 Mo3 C25 109.00(15)
C19 Mo3 C25 69.81(14)
C24 Mo3 C25 36.35(13)
N16 Mo3 C25 146.98(12)
N13 Mo3 C25 120.44(12)
N10 Mo3 C25 83.03(13)
C20 Mo3 C23 69.65(14)
C19 Mo3 C23 109.33(14)
C24 Mo3 C23 35.58(14)
N16 Mo3 C23 151.39(12)
N13 Mo3 C23 82.55(12)
N10 Mo3 C23 117.85(13)
C25 Mo3 C23 61.63(14)
C21 Mo4 C22 81.14(15)
C21 Mo4 N17 89.23(13)
C22 Mo4 N17 90.43(13)
C21 Mo4 C27 103.81(16)
C22 Mo4 C27 104.40(15)
N17 Mo4 C27 161.46(13)
C21 Mo4 N13 166.78(13)
C22 Mo4 N13 98.72(13)
N17 Mo4 N13 77.55(10)
C27 Mo4 N13 89.07(14)
C21 Mo4 N10 103.53(13)
C22 Mo4 N10 165.72(13)
N17 Mo4 N10 76.27(10)
C27 Mo4 N10 87.75(13)
N13 Mo4 N10 73.61(10)
C21 Mo4 C26 107.26(15)
C22 Mo4 C26 69.94(15)
N17 Mo4 C26 151.38(13)
C27 Mo4 C26 35.85(14)
N13 Mo4 C26 84.88(13)
N10 Mo4 C26 120.23(13)
C21 Mo4 C28 70.40(16)
C22 Mo4 C28 110.93(16)
N17 Mo4 C28 146.89(14)
C27 Mo4 C28 35.89(15)
N13 Mo4 C28 121.30(14)
N10 Mo4 C28 83.31(13)
C26 Mo4 C28 61.71(16)
N11 N10 Mo4 127.8(2)
N11 N10 Mo3 129.9(2)
Mo4 N10 Mo3 101.97(12)
N12 N11 N10 179.0(5)
N14 N13 Mo3 127.0(2)
N14 N13 Mo4 125.0(2)
Mo3 N13 Mo4 102.95(11)
N15 N14 N13 178.5(4)
C29 N16 N17 106.8(3)
C29 N16 Mo3 136.0(2)
N17 N16 Mo3 117.0(2)
N18 N17 N16 110.8(3)
N18 N17 Mo4 127.4(2)
N16 N17 Mo4 121.6(2)
N17 N18 C30 106.8(3)
O9 C19 Mo3 178.7(4)
O10 C20 Mo3 178.2(3)
O11 C21 Mo4 177.2(3)
O12 C22 Mo4 178.8(3)
C24 C23 Mo3 67.7(2)
C23 C24 C25 115.9(4)
C23 C24 Mo3 76.7(2)
C25 C24 Mo3 76.0(2)
C24 C25 Mo3 67.6(2)
C27 C26 Mo4 67.7(2)
C26 C27 C28 116.6(4)
C26 C27 Mo4 76.4(2)
C28 C27 Mo4 76.5(2)
C27 C28 Mo4 67.6(2)
N16 C29 C30 107.3(3)
N16 C29 C31 123.7(3)
C30 C29 C31 129.0(3)
N18 C30 C29 108.3(3)
N18 C30 C34 121.3(3)
C29 C30 C34 130.4(3)
O13 C31 O14 126.5(3)
O13 C31 C29 123.9(4)
O14 C31 C29 109.5(3)
O14 C32 C33 107.3(4)
O15 C34 O16 125.3(3)
O15 C34 C30 124.5(4)
O16 C34 C30 110.3(3)
O16 C35 C36 106.6(3)
C31 O14 C32 115.1(3)
C34 O16 C35 116.3(3)
C37 N19 C40 113.6(4)
C37 N19 C39 111.1(4)
C40 N19 C39 112.1(4)
C37 N19 C38 106.5(4)
C40 N19 C38 105.0(4)
C39 N19 C38 108.1(4)
C42 N20 C43 119.0(4)
C42 N20 C44 116.9(4)
C43 N20 C44 113.4(3)
C42 N20 C41 97.5(4)
C43 N20 C41 101.9(4)
C44 N20 C41 103.9(4)
C48 O17 C45 106.2(5)
C46 C45 O17 107.5(6)
C45 C46 C47 102.5(6)
C48 C47 C46 105.3(4)
O17 C48 C47 106.7(4)

loop_
_geom_bond_atom_site_label_1
_geom_bond_atom_site_label_2
_geom_bond_distance
Mo1 C1 1.948(4)
Mo1 C2 1.967(4)
Mo1 C6 2.206(4)
Mo1 N7 2.229(3)
Mo1 N4 2.255(3)
Mo1 N1 2.266(3)
Mo1 C5 2.315(4)
Mo1 C7 2.319(4)
Mo2 C4 1.939(4)
Mo2 C3 1.942(4)
Mo2 N8 2.201(3)
Mo2 C9 2.210(4)
Mo2 N4 2.248(3)
Mo2 N1 2.274(3)
Mo2 C8 2.314(4)
Mo2 C10 2.315(4)
N1 N2 1.188(4)
N2 N3 1.150(4)
N4 N5 1.206(4)
N5 N6 1.144(4)
N7 C11 1.345(4)
N7 N8 1.351(4)
N8 N9 1.326(4)
N9 C12 1.354(4)
C1 O1 1.160(4)
C2 O2 1.148(4)
C3 O3 1.164(5)
C4 O4 1.163(4)
C5 C6 1.417(5)
C6 C7 1.404(5)
C8 C9 1.377(6)
C9 C10 1.423(6)
C11 C12 1.374(5)
C11 C13 1.491(5)
C12 C16 1.486(5)
C13 O5 1.205(4)
C13 O6 1.326(4)
C14 O6 1.470(4)
C14 C15 1.492(6)
C16 O7 1.201(4)
C16 O8 1.323(4)
C17 O8 1.458(4)
C17 C18 1.514(5)
Mo3 C20 1.954(4)
Mo3 C19 1.955(4)
Mo3 C24 2.198(3)
Mo3 N16 2.222(3)
Mo3 N13 2.252(3)
Mo3 N10 2.275(3)
Mo3 C25 2.307(3)
Mo3 C23 2.313(4)
Mo4 C21 1.939(4)
Mo4 C22 1.968(4)
Mo4 N17 2.188(3)
Mo4 C27 2.200(4)
Mo4 N13 2.256(3)
Mo4 N10 2.264(3)
Mo4 C26 2.311(4)
Mo4 C28 2.314(4)
N10 N11 1.183(4)
N11 N12 1.140(4)
N13 N14 1.194(4)
N14 N15 1.146(4)
N16 C29 1.341(4)
N16 N17 1.371(4)
N17 N18 1.327(4)
N18 C30 1.354(4)
C19 O9 1.154(4)
C20 O10 1.157(4)
C21 O11 1.166(4)
C22 O12 1.145(4)
C23 C24 1.383(5)
C24 C25 1.409(5)
C26 C27 1.392(5)
C27 C28 1.395(6)
C29 C30 1.396(4)
C29 C31 1.491(5)
C30 C34 1.471(5)
C31 O13 1.196(4)
C31 O14 1.329(4)
C32 O14 1.472(4)
C32 C33 1.497(6)
C34 O15 1.196(4)
C34 O16 1.322(4)
C35 O16 1.458(4)
C35 C36 1.500(5)
N19 C37 1.455(6)
N19 C40 1.459(5)
N19 C39 1.463(6)
N19 C38 1.611(7)
N20 C42 1.419(5)
N20 C43 1.437(5)
N20 C44 1.449(5)
N20 C41 1.660(7)
O17 C48 1.397(6)
O17 C45 1.435(7)
C45 C46 1.394(8)
C46 C47 1.500(7)
C47 C48 1.479(7)
